data_7229422
loop_
_publ_author_name
'Sarma, Bipul'
'Khatioda, Rajiv'
'Saikia, Basanta'
'Das, Pranab Jyoti'

_publ_section_title
;
 Solubility and In-vitro Drug Permeation Behaviour of Ethenzamide
 Cocrystals Regulated at Physiological pH Environments
;
_journal_name_full CrystEngComm
_journal_paper_doi 10.1039/C7CE01626C
_journal_year 2017
_chemical_formula_sum 'C16 H16 N O6'
_chemical_formula_weight 318.30
_chemical_name_systematic
; 
 ? 
;
_space_group_IT_number 14
_symmetry_cell_setting monoclinic
_symmetry_space_group_name_Hall '-P 2yn'
_symmetry_space_group_name_H-M 'P 1 21/n 1'
_atom_sites_solution_hydrogens geom
_atom_sites_solution_primary direct
_atom_sites_solution_secondary difmap
_audit_creation_method SHELXL-97
_audit_update_record
;
2017-10-04 deposited with the CCDC.
2017-10-30 downloaded from the CCDC.
;
_cell_angle_alpha 90.00
_cell_angle_beta 92.55(2)
_cell_angle_gamma 90.00
_cell_formula_units_Z 4
_cell_length_a 15.720(5)
_cell_length_b 4.0408(12)
_cell_length_c 23.577(7)
_cell_measurement_reflns_used 2445
_cell_measurement_temperature 100(2)
_cell_measurement_theta_max 31.10
_cell_measurement_theta_min 2.85
_cell_volume 1496.2(8)
_computing_cell_refinement 'Bruker SAINT'
_computing_data_collection 'Bruker APEX2'
_computing_data_reduction 'Bruker SAINT'
_computing_molecular_graphics 'Bruker SHELXTL'
_computing_publication_material 'Bruker SHELXTL'
_computing_structure_refinement 'SHELXL-2014 (Sheldrick, 2014)'
_computing_structure_solution 'SHELXS-97 (Sheldrick, 2008)'
_diffrn_ambient_temperature 100(2)
_diffrn_measured_fraction_theta_full 0.942
_diffrn_measured_fraction_theta_max 0.942
_diffrn_measurement_device_type 'Bruker APEX-II CCD'
_diffrn_measurement_method '\f and \w scans'
_diffrn_radiation_monochromator graphite
_diffrn_radiation_source 'fine-focus sealed tube'
_diffrn_radiation_type MoK\a
_diffrn_radiation_wavelength 0.71073
_diffrn_reflns_av_R_equivalents 0.0927
_diffrn_reflns_av_sigmaI/netI 0.1281
_diffrn_reflns_limit_h_max 23
_diffrn_reflns_limit_h_min -23
_diffrn_reflns_limit_k_max 5
_diffrn_reflns_limit_k_min -5
_diffrn_reflns_limit_l_max 34
_diffrn_reflns_limit_l_min -29
_diffrn_reflns_number 17630
_diffrn_reflns_theta_full 31.87
_diffrn_reflns_theta_max 31.87
_diffrn_reflns_theta_min 2.59
_exptl_absorpt_coefficient_mu 0.109
_exptl_absorpt_correction_T_max 0.9978
_exptl_absorpt_correction_T_min 0.9711
_exptl_absorpt_correction_type multi-scan
_exptl_absorpt_process_details SADABS
_exptl_crystal_colour colorless
_exptl_crystal_density_diffrn 1.413
_exptl_crystal_density_method 'not measured'
_exptl_crystal_description plate
_exptl_crystal_F_000 668
_exptl_crystal_size_max 0.27
_exptl_crystal_size_mid 0.10
_exptl_crystal_size_min 0.02
_refine_diff_density_max 0.441
_refine_diff_density_min -0.321
_refine_diff_density_rms 0.083
_refine_ls_extinction_method none
_refine_ls_goodness_of_fit_ref 0.851
_refine_ls_hydrogen_treatment mixed
_refine_ls_matrix_type full
_refine_ls_number_parameters 225
_refine_ls_number_reflns 4810
_refine_ls_number_restraints 0
_refine_ls_restrained_S_all 0.851
_refine_ls_R_factor_all 0.1648
_refine_ls_R_factor_gt 0.0859
_refine_ls_shift/su_max 0.000
_refine_ls_shift/su_mean 0.000
_refine_ls_structure_factor_coef Fsqd
_refine_ls_weighting_details 'calc w=1/[\s^2^(Fo^2^)+(0.1065P)^2^+0.0000P] where P=(Fo^2^+2Fc^2^)/3'
_refine_ls_weighting_scheme calc
_refine_ls_wR_factor_gt 0.1946
_refine_ls_wR_factor_ref 0.2317
_reflns_number_gt 1761
_reflns_number_total 4810
_reflns_threshold_expression >2sigma(I)
_cod_data_source_file c7ce01626c2.cif
_cod_data_source_block zmd34dhba
_cod_depositor_comments
;
The following automatic conversions were performed:

'_symmetry_cell_setting' value 'Monoclinic' changed to 'monoclinic'
according to
/home/data/users/saulius/crontab/automatic-downloads/rss-feeds/RSC/lib/dictionaries/cif_core.dic
dictionary named 'cif_core.dic' version 2.4.2 from 2011-04-26.

Automatic conversion script
Id: cif_fix_values 4973 2017-02-22 13:04:09Z antanas 
;
_cod_original_cell_volume 1496.2(7)
_cod_original_sg_symbol_H-M P2(1)/n
_cod_database_code 7229422

loop_
_symmetry_equiv_pos_as_xyz
'x, y, z'
'-x+1/2, y+1/2, -z+1/2'
'-x, -y, -z'
'x-1/2, -y-1/2, z-1/2'

loop_
_atom_site_label
_atom_site_type_symbol
_atom_site_fract_x
_atom_site_fract_y
_atom_site_fract_z
_atom_site_U_iso_or_equiv
_atom_site_adp_type
_atom_site_occupancy
_atom_site_symmetry_multiplicity
_atom_site_calc_flag
_atom_site_refinement_flags
C15 C 0.63011(18) -0.0347(8) 0.33638(11) 0.0428(7) Uani 1 1 d .
H15A H 0.5963 -0.1878 0.3577 0.051 Uiso 1 1 calc R
H15B H 0.6362 0.1699 0.3577 0.051 Uiso 1 1 calc R
O6 O 0.58985(11) 0.0271(5) 0.28105(7) 0.0421(5) Uani 1 1 d .
C12 C 0.39394(18) 0.4507(7) 0.31876(13) 0.0436(7) Uani 1 1 d .
H12 H 0.3681 0.5287 0.3509 0.052 Uiso 1 1 calc R
O2 O 0.08744(10) 0.0605(5) -0.03813(7) 0.0398(5) Uani 1 1 d .
O4 O 0.43666(10) 0.7602(5) 0.03260(7) 0.0420(5) Uani 1 1 d .
O3 O 0.38887(12) 0.4378(6) -0.06273(8) 0.0537(7) Uani 1 1 d .
C16 C 0.71505(18) -0.1793(9) 0.32634(12) 0.0546(9) Uani 1 1 d .
H16A H 0.7460 -0.0332 0.3026 0.082 Uiso 1 1 calc R
H16B H 0.7079 -0.3900 0.3079 0.082 Uiso 1 1 calc R
H16C H 0.7461 -0.2081 0.3620 0.082 Uiso 1 1 calc R
N2 N 0.57700(15) -0.0784(7) 0.16965(11) 0.0460(7) Uani 1 1 d .
C13 C 0.35361(17) 0.4946(8) 0.26627(14) 0.0462(8) Uani 1 1 d .
H13 H 0.3018 0.6051 0.2626 0.055 Uiso 1 1 calc R
C11 C 0.47088(18) 0.2955(8) 0.32483(12) 0.0423(7) Uani 1 1 d .
H11 H 0.4966 0.2688 0.3608 0.051 Uiso 1 1 calc R
C14 C 0.39235(17) 0.3694(8) 0.21869(12) 0.0427(7) Uani 1 1 d .
H14 H 0.3649 0.3916 0.1831 0.051 Uiso 1 1 calc R
O5 O 0.46291(12) 0.1319(6) 0.12327(8) 0.0520(6) Uani 1 1 d .
C6 C 0.29877(15) 0.6744(7) 0.07109(10) 0.0344(6) Uani 1 1 d .
H6 H 0.3136 0.7917 0.1040 0.041 Uiso 1 1 calc R
C5 C 0.35672(15) 0.6374(7) 0.02941(10) 0.0320(6) Uani 1 1 d .
C10 C 0.51123(15) 0.1765(8) 0.27736(11) 0.0364(7) Uani 1 1 d .
C9 C 0.47069(15) 0.2130(7) 0.22311(11) 0.0340(6) Uani 1 1 d .
C8 C 0.50427(16) 0.0828(7) 0.16848(11) 0.0357(7) Uani 1 1 d .
C1 C 0.10917(15) 0.2140(7) 0.00642(10) 0.0320(6) Uani 1 1 d .
C2 C 0.19459(14) 0.3637(7) 0.01433(10) 0.0296(6) Uani 1 1 d .
C7 C 0.21798(16) 0.5357(7) 0.06375(10) 0.0328(6) Uani 1 1 d .
H7 H 0.1792 0.5581 0.0922 0.039 Uiso 1 1 calc R
C3 C 0.25293(14) 0.3305(7) -0.02797(10) 0.0320(6) Uani 1 1 d .
H3 H 0.2377 0.2176 -0.0613 0.038 Uiso 1 1 calc R
C4 C 0.33330(15) 0.4651(7) -0.02056(10) 0.0333(6) Uani 1 1 d .
O1 O 0.05882(12) 0.2470(6) 0.04822(8) 0.0441(6) Uani 1 1 d .
H1A H 0.0159(19) 0.142(8) 0.0441(12) 0.049(10) Uiso 1 1 d .
H2B H 0.5992(16) -0.182(7) 0.1397(12) 0.044(8) Uiso 1 1 d .
H2A H 0.607(2) -0.132(9) 0.2031(14) 0.067(10) Uiso 1 1 d .
H3A H 0.461(4) 0.437(16) -0.060(3) 0.20(2) Uiso 1 1 d .

loop_
_atom_site_aniso_label
_atom_site_aniso_U_11
_atom_site_aniso_U_22
_atom_site_aniso_U_33
_atom_site_aniso_U_23
_atom_site_aniso_U_13
_atom_site_aniso_U_12
C15 0.0459(16) 0.0495(19) 0.0319(13) 0.0006(13) -0.0102(12) -0.0016(15)
O6 0.0310(10) 0.0634(14) 0.0313(9) -0.0037(9) -0.0033(7) 0.0069(9)
C12 0.0426(16) 0.0419(19) 0.0469(16) 0.0002(14) 0.0095(13) -0.0062(14)
O2 0.0256(9) 0.0621(14) 0.0315(9) -0.0052(9) -0.0016(7) -0.0086(9)
O4 0.0225(8) 0.0612(14) 0.0422(10) -0.0073(10) 0.0000(7) -0.0092(9)
O3 0.0287(10) 0.0959(19) 0.0369(10) -0.0165(11) 0.0046(8) -0.0120(11)
C16 0.0526(18) 0.064(2) 0.0462(17) 0.0028(16) -0.0127(14) 0.0102(17)
N2 0.0302(12) 0.077(2) 0.0307(12) -0.0103(13) -0.0016(10) 0.0042(13)
C13 0.0271(13) 0.0458(19) 0.066(2) -0.0058(16) 0.0041(13) 0.0010(13)
C11 0.0450(16) 0.048(2) 0.0344(14) 0.0003(13) 0.0039(12) -0.0052(15)
C14 0.0358(14) 0.0467(19) 0.0450(15) 0.0083(14) -0.0064(12) -0.0063(14)
O5 0.0491(12) 0.0672(15) 0.0381(10) -0.0095(10) -0.0148(9) 0.0005(11)
C6 0.0315(13) 0.0459(18) 0.0255(11) -0.0042(12) -0.0028(10) 0.0005(13)
C5 0.0257(12) 0.0397(17) 0.0302(12) -0.0017(12) -0.0041(10) -0.0017(12)
C10 0.0307(13) 0.0465(18) 0.0320(13) 0.0008(12) -0.0001(10) -0.0108(13)
C9 0.0275(12) 0.0349(16) 0.0394(13) -0.0013(12) -0.0001(10) -0.0066(12)
C8 0.0316(13) 0.0416(18) 0.0334(13) 0.0014(12) -0.0046(10) -0.0088(13)
C1 0.0281(12) 0.0382(17) 0.0293(12) 0.0051(12) -0.0020(10) 0.0005(12)
C2 0.0215(11) 0.0371(16) 0.0300(12) 0.0037(11) -0.0018(9) 0.0013(11)
C7 0.0285(12) 0.0424(17) 0.0277(12) 0.0010(11) 0.0039(10) 0.0021(12)
C3 0.0257(12) 0.0445(17) 0.0255(11) -0.0036(11) -0.0034(9) 0.0000(12)
C4 0.0240(11) 0.0476(18) 0.0282(12) -0.0037(12) -0.0001(9) 0.0017(12)
O1 0.0252(9) 0.0729(17) 0.0344(10) -0.0035(10) 0.0035(8) -0.0117(11)

loop_
_atom_type_symbol
_atom_type_description
_atom_type_scat_dispersion_real
_atom_type_scat_dispersion_imag
_atom_type_scat_source
C C 0.0033 0.0016 'International Tables Vol C Tables 4.2.6.8 and 6.1.1.4'
H H 0.0000 0.0000 'International Tables Vol C Tables 4.2.6.8 and 6.1.1.4'
N N 0.0061 0.0033 'International Tables Vol C Tables 4.2.6.8 and 6.1.1.4'
O O 0.0106 0.0060 'International Tables Vol C Tables 4.2.6.8 and 6.1.1.4'

loop_
_geom_angle_atom_site_label_1
_geom_angle_atom_site_label_2
_geom_angle_atom_site_label_3
_geom_angle
O6 C15 C16 106.5(2)
O6 C15 H15A 110.4
C16 C15 H15A 110.4
O6 C15 H15B 110.4
C16 C15 H15B 110.4
H15A C15 H15B 108.6
C10 O6 C15 119.3(2)
C11 C12 C13 121.6(3)
C11 C12 H12 119.2
C13 C12 H12 119.2
C4 O3 H3A 129(3)
C15 C16 H16A 109.5
C15 C16 H16B 109.5
H16A C16 H16B 109.5
C15 C16 H16C 109.5
H16A C16 H16C 109.5
H16B C16 H16C 109.5
C8 N2 H2B 125.3(17)
C8 N2 H2A 123(2)
H2B N2 H2A 111(3)
C12 C13 C14 118.4(3)
C12 C13 H13 120.8
C14 C13 H13 120.8
C12 C11 C10 120.4(3)
C12 C11 H11 119.8
C10 C11 H11 119.8
C9 C14 C13 121.6(3)
C9 C14 H14 119.2
C13 C14 H14 119.2
C5 C6 C7 119.7(2)
C5 C6 H6 120.1
C7 C6 H6 120.1
O4 C5 C6 124.3(2)
O4 C5 C4 116.0(2)
C6 C5 C4 119.7(2)
O6 C10 C11 122.7(2)
O6 C10 C9 118.1(2)
C11 C10 C9 119.2(2)
C14 C9 C10 118.7(2)
C14 C9 C8 116.0(2)
C10 C9 C8 125.2(2)
O5 C8 N2 121.3(3)
O5 C8 C9 119.2(2)
N2 C8 C9 119.5(2)
O2 C1 O1 122.3(2)
O2 C1 C2 121.4(2)
O1 C1 C2 116.3(2)
C3 C2 C7 119.4(2)
C3 C2 C1 119.6(2)
C7 C2 C1 121.0(2)
C6 C7 C2 120.7(2)
C6 C7 H7 119.6
C2 C7 H7 119.6
C4 C3 C2 120.0(2)
C4 C3 H3 120.0
C2 C3 H3 120.0
O3 C4 C3 119.4(2)
O3 C4 C5 120.1(2)
C3 C4 C5 120.4(2)
C1 O1 H1A 113(2)

loop_
_geom_bond_atom_site_label_1
_geom_bond_atom_site_label_2
_geom_bond_distance
C15 O6 1.446(3)
C15 C16 1.486(4)
C15 H15A 0.9700
C15 H15B 0.9700
O6 C10 1.375(3)
C12 C11 1.364(4)
C12 C13 1.377(4)
C12 H12 0.9300
O2 C1 1.254(3)
O4 C5 1.350(3)
O3 C4 1.357(3)
O3 H3A 1.13(6)
C16 H16A 0.9600
C16 H16B 0.9600
C16 H16C 0.9600
N2 C8 1.315(3)
N2 H2B 0.90(3)
N2 H2A 0.93(3)
C13 C14 1.395(4)
C13 H13 0.9300
C11 C10 1.396(4)
C11 H11 0.9300
C14 C9 1.384(4)
C14 H14 0.9300
O5 C8 1.240(3)
C6 C5 1.378(3)
C6 C7 1.392(3)
C6 H6 0.9300
C5 C4 1.403(3)
C10 C9 1.411(3)
C9 C8 1.508(4)
C1 O1 1.298(3)
C1 C2 1.477(3)
C2 C3 1.391(3)
C2 C7 1.392(3)
C7 H7 0.9300
C3 C4 1.379(3)
C3 H3 0.9300
O1 H1A 0.80(3)

loop_
_geom_torsion_atom_site_label_1
_geom_torsion_atom_site_label_2
_geom_torsion_atom_site_label_3
_geom_torsion_atom_site_label_4
_geom_torsion
C16 C15 O6 C10 -177.0(2)
C11 C12 C13 C14 1.4(5)
C13 C12 C11 C10 0.1(5)
C12 C13 C14 C9 -2.0(4)
C7 C6 C5 O4 -179.5(2)
C7 C6 C5 C4 1.1(4)
C15 O6 C10 C11 5.1(4)
C15 O6 C10 C9 -175.6(2)
C12 C11 C10 O6 178.1(3)
C12 C11 C10 C9 -1.2(4)
C13 C14 C9 C10 0.9(4)
C13 C14 C9 C8 178.7(3)
O6 C10 C9 C14 -178.6(2)
C11 C10 C9 C14 0.7(4)
O6 C10 C9 C8 3.8(4)
C11 C10 C9 C8 -176.9(3)
C14 C9 C8 O5 2.7(4)
C10 C9 C8 O5 -179.7(3)
C14 C9 C8 N2 -177.7(3)
C10 C9 C8 N2 -0.1(4)
O2 C1 C2 C3 -1.0(4)
O1 C1 C2 C3 178.2(2)
O2 C1 C2 C7 179.5(2)
O1 C1 C2 C7 -1.3(4)
C5 C6 C7 C2 -1.0(4)
C3 C2 C7 C6 0.1(4)
C1 C2 C7 C6 179.6(2)
C7 C2 C3 C4 0.5(4)
C1 C2 C3 C4 -179.0(2)
C2 C3 C4 O3 -178.4(2)
C2 C3 C4 C5 -0.3(4)
O4 C5 C4 O3 -1.8(4)
C6 C5 C4 O3 177.6(2)
O4 C5 C4 C3 -179.9(2)
C6 C5 C4 C3 -0.5(4)
